data_1576982
loop_
_publ_author_name
'Britton, Hugh C.'
'Santa Dar&#xed;a, Alberto M'
'Lyu, Chao'
'Augusztin, Andras B.'
'Cowen, Lewis M.'
'Bu&#x10d;ar, Dejan-Kre&#x161;imir'
'Tabor, Alethea B.'
'Schroeder, Bob C.'
'G&#xf3;mez, Sandra'
'Marin-Beloqui, Jose M'

_publ_section_title
;
 Geometric orthogonality as a recipe for efficient intramolecular charge
 generation in core substituted NDI derivatives.
;
_journal_issue 20
_journal_name_full 'Chemical science'
_journal_page_first 10133
_journal_page_last 10144
_journal_paper_doi 10.1039/d6sc00456c
_journal_volume 17
_journal_year 2026
_chemical_formula_moiety 'C32 H22 N2 O8, 2(C4 H8 O)'
_chemical_formula_sum 'C40 H38 N2 O10'
_chemical_formula_weight 706.72
_space_group_crystal_system monoclinic
_space_group_IT_number 14
_space_group_name_Hall '-P 2yn'
_space_group_name_H-M_alt 'P 1 21/n 1'
_atom_sites_solution_hydrogens geom
_audit_creation_method SHELXL-2019/3
_audit_update_record
;
2024-12-31 deposited with the CCDC.	2026-03-27 downloaded from the CCDC.
;
_cell_angle_alpha 90
_cell_angle_beta 92.0920(10)
_cell_angle_gamma 90
_cell_formula_units_Z 2
_cell_length_a 12.65610(10)
_cell_length_b 6.01420(10)
_cell_length_c 22.4821(2)
_cell_measurement_reflns_used 21424
_cell_measurement_temperature 150.0(1)
_cell_measurement_theta_max 78.2720
_cell_measurement_theta_min 3.9370
_cell_volume 1710.11(3)
_computing_cell_refinement 'CrysAlisPro 1.171.42.60a (Rigaku OD, 2022)'
_computing_data_collection 'CrysAlisPro 1.171.42.60a (Rigaku OD, 2022)'
_computing_data_reduction 'CrysAlisPro 1.171.42.60a (Rigaku OD, 2022)'
_computing_structure_refinement 'SHELXL-2018/3 (Sheldrick, 2018)'
_computing_structure_solution 'SHELXT (Sheldrick, 2015)'
_diffrn_ambient_environment N~2~
_diffrn_ambient_temperature 150.0(1)
_diffrn_detector 'Hybrid Pixel Array Detector'
_diffrn_detector_area_resol_mean 10.0000
_diffrn_detector_type 'HyPix-Arc 100'
_diffrn_measured_fraction_theta_full 0.998
_diffrn_measured_fraction_theta_max 0.998
_diffrn_measurement_device 'four-circle diffractometer'
_diffrn_measurement_device_type 'SuperNova, Dual, Cu at home/near, HyPix-Arc 100'
_diffrn_radiation_monochromator mirror
_diffrn_radiation_probe x-ray
_diffrn_radiation_type 'Cu K\a'
_diffrn_radiation_wavelength 1.54184
_diffrn_reflns_av_R_equivalents 0.0423
_diffrn_reflns_av_unetI/netI 0.0186
_diffrn_reflns_Laue_measured_fraction_full 0.998
_diffrn_reflns_Laue_measured_fraction_max 0.998
_diffrn_reflns_limit_h_max 15
_diffrn_reflns_limit_h_min -15
_diffrn_reflns_limit_k_max 7
_diffrn_reflns_limit_k_min -6
_diffrn_reflns_limit_l_max 26
_diffrn_reflns_limit_l_min -26
_diffrn_reflns_number 38576
_diffrn_reflns_point_group_measured_fraction_full 0.998
_diffrn_reflns_point_group_measured_fraction_max 0.998
_diffrn_reflns_theta_full 66.580
_diffrn_reflns_theta_max 66.580
_diffrn_reflns_theta_min 3.935
_diffrn_source 'micro-focus sealed X-ray tube'
_diffrn_source_type 'SuperNova (Cu) X-ray Source'
_exptl_absorpt_coefficient_mu 0.820
_exptl_absorpt_correction_T_max 0.977
_exptl_absorpt_correction_T_min 0.866
_exptl_absorpt_correction_type analytical
_exptl_absorpt_process_details
;
CrysAlisPro 1.171.43.131a (Rigaku Oxford Diffraction, 2024)
Analytical numeric absorption correction using a multifaceted crystal
model based on expressions derived by R.C. Clark & J.S. Reid.
(Clark, R. C. & Reid, J. S. (1995). Acta Cryst. A51, 887-897)
Empirical absorption correction using spherical harmonics,
implemented in SCALE3 ABSPACK scaling algorithm.
;
_exptl_crystal_colour yellow
_exptl_crystal_density_diffrn 1.372
_exptl_crystal_description prism
_exptl_crystal_F_000 744.000
_exptl_crystal_size_max 0.35
_exptl_crystal_size_mid 0.04
_exptl_crystal_size_min 0.04
_refine_diff_density_max 0.198
_refine_diff_density_min -0.218
_refine_diff_density_rms 0.034
_refine_ls_extinction_coef 0.0009(2)
_refine_ls_extinction_expression Fc^*^=kFc[1+0.001xFc^2^\l^3^/sin(2\q)]^-1/4^
_refine_ls_extinction_method 'SHELXL-2019/2 (Sheldrick 2019)'
_refine_ls_goodness_of_fit_ref 1.050
_refine_ls_hydrogen_treatment constr
_refine_ls_matrix_type full
_refine_ls_number_parameters 236
_refine_ls_number_reflns 3009
_refine_ls_number_restraints 0
_refine_ls_restrained_S_all 1.050
_refine_ls_R_factor_all 0.0432
_refine_ls_R_factor_gt 0.0361
_refine_ls_shift/su_max 0.000
_refine_ls_shift/su_mean 0.000
_refine_ls_structure_factor_coef Fsqd
_refine_ls_weighting_details 'w=1/[\s^2^(Fo^2^)+(0.0495P)^2^+0.5438P] where P=(Fo^2^+2Fc^2^)/3'
_refine_ls_weighting_scheme calc
_refine_ls_wR_factor_gt 0.0948
_refine_ls_wR_factor_ref 0.0999
_reflns_Friedel_coverage 0.000
_reflns_number_gt 2560
_reflns_number_total 3009
_reflns_threshold_expression 'I > 2\s(I)'
_cod_data_source_file d6sc00456c2.cif
_cod_data_source_block NDI-Ph
_cod_depositor_comments 'Adding full bibliography for 1576979--1576982.cif.'
_cod_original_sg_symbol_H-M 'P 21/n'
_cod_database_code 1576982
_shelx_shelxl_version_number 2019/3
_shelx_space_group_comment
;
The symmetry employed for this shelxl refinement is uniquely defined
by the following loop, which should always be used as a source of
symmetry information in preference to the above space-group names.
They are only intended as comments.
;

loop_
_space_group_symop_operation_xyz
'x, y, z'
'-x+1/2, y+1/2, -z+1/2'
'-x, -y, -z'
'x-1/2, -y-1/2, z-1/2'

loop_
_atom_site_label
_atom_site_type_symbol
_atom_site_fract_x
_atom_site_fract_y
_atom_site_fract_z
_atom_site_U_iso_or_equiv
_atom_site_adp_type
_atom_site_occupancy
_atom_site_site_symmetry_order
_atom_site_calc_flag
_atom_site_refinement_flags_posn
_atom_site_refinement_flags_adp
_atom_site_refinement_flags_occupancy
_atom_site_disorder_assembly
_atom_site_disorder_group
C1 C 0.40501(12) 0.8251(3) 0.55015(6) 0.0348(3) Uani 1 1 d . . . . .
O2 O 0.36529(9) 1.0013(2) 0.56142(6) 0.0523(3) Uani 1 1 d . . . . .
C2 C 0.34317(11) 0.6228(2) 0.53069(6) 0.0337(3) Uani 1 1 d . . . . .
H2A H 0.355335 0.501775 0.559989 0.040 Uiso 1 1 calc R U . . .
H2B H 0.367746 0.571047 0.491749 0.040 Uiso 1 1 calc R U . . .
O3 O 0.17702(9) 0.41902(19) 0.61637(4) 0.0417(3) Uani 1 1 d . . . . .
C3 C 0.22662(12) 0.6758(2) 0.52545(7) 0.0341(3) Uani 1 1 d . . . . .
H3A H 0.205601 0.754546 0.561833 0.041 Uiso 1 1 calc R U . . .
H3B H 0.213343 0.776661 0.491185 0.041 Uiso 1 1 calc R U . . .
O4 O 0.15658(9) 0.52138(19) 0.41710(4) 0.0451(3) Uani 1 1 d . . . . .
C4 C 0.13883(11) 0.3560(2) 0.56928(6) 0.0302(3) Uani 1 1 d . . . . .
O5 O 0.62057(9) 0.11800(19) 0.60065(6) 0.0517(3) Uani 1 1 d . . . . .
C5 C 0.06745(10) 0.1601(2) 0.56284(6) 0.0274(3) Uani 1 1 d . . . . .
C6 C 0.03238(10) 0.0948(2) 0.50460(6) 0.0263(3) Uani 1 1 d . . . . .
C7 C 0.06187(10) 0.2157(2) 0.45399(6) 0.0278(3) Uani 1 1 d . . . . .
C8 C 0.13001(11) 0.4140(2) 0.46005(6) 0.0320(3) Uani 1 1 d . . . . .
C9 C 0.02740(11) 0.1504(2) 0.39802(6) 0.0294(3) Uani 1 1 d . . . . .
H9 H 0.047917 0.235448 0.364757 0.035 Uiso 1 1 calc R U . . .
C10 C 0.03715(10) 0.0377(2) 0.61201(6) 0.0279(3) Uani 1 1 d . . . . .
C11 C 0.06802(11) 0.0843(2) 0.67567(6) 0.0293(3) Uani 1 1 d . . . . .
C12 C 0.12808(11) -0.0737(3) 0.70693(6) 0.0345(3) Uani 1 1 d . . . . .
H12 H 0.149550 -0.205588 0.687495 0.041 Uiso 1 1 calc R U . . .
C13 C 0.15674(12) -0.0395(3) 0.76638(6) 0.0405(4) Uani 1 1 d . . . . .
H13 H 0.198847 -0.146467 0.787389 0.049 Uiso 1 1 calc R U . . .
C14 C 0.12424(13) 0.1488(3) 0.79473(6) 0.0433(4) Uani 1 1 d . . . . .
H14 H 0.144366 0.172791 0.835348 0.052 Uiso 1 1 calc R U . . .
C15 C 0.06231(14) 0.3037(3) 0.76447(7) 0.0448(4) Uani 1 1 d . . . . .
H15 H 0.039179 0.432871 0.784557 0.054 Uiso 1 1 calc R U . . .
C16 C 0.03367(12) 0.2720(3) 0.70496(6) 0.0378(4) Uani 1 1 d . . . . .
H16 H -0.009297 0.378616 0.684369 0.045 Uiso 1 1 calc R U . . .
C17 C 0.70885(16) 0.0405(3) 0.63665(12) 0.0696(6) Uani 1 1 d . . . . .
H17A H 0.776093 0.084363 0.618775 0.083 Uiso 1 1 calc R U . . .
H17B H 0.707086 -0.123558 0.640031 0.083 Uiso 1 1 calc R U . . .
C18 C 0.7000(2) 0.1443(6) 0.69597(12) 0.0965(9) Uani 1 1 d . . . . .
H18A H 0.663792 0.043308 0.723440 0.116 Uiso 1 1 calc R U . . .
H18B H 0.770676 0.181628 0.713438 0.116 Uiso 1 1 calc R U . . .
C19 C 0.63712(18) 0.3467(5) 0.68470(11) 0.0794(7) Uani 1 1 d . . . . .
H19A H 0.683389 0.474397 0.675932 0.095 Uiso 1 1 calc R U . . .
H19B H 0.594656 0.383835 0.719459 0.095 Uiso 1 1 calc R U . . .
C20 C 0.56766(14) 0.2902(3) 0.63219(8) 0.0483(4) Uani 1 1 d . . . . .
H20A H 0.498021 0.237302 0.645041 0.058 Uiso 1 1 calc R U . . .
H20B H 0.556535 0.422247 0.606426 0.058 Uiso 1 1 calc R U . . .
O1 O 0.50774(9) 0.78638(19) 0.55453(5) 0.0476(3) Uani 1 1 d . . . . .
H1O H 0.539451 0.902924 0.565469 0.071 Uiso 1 1 calc R U . . .
N1 N 0.16119(9) 0.47496(19) 0.51735(5) 0.0309(3) Uani 1 1 d . . . . .

loop_
_atom_site_aniso_label
_atom_site_aniso_U_11
_atom_site_aniso_U_22
_atom_site_aniso_U_33
_atom_site_aniso_U_23
_atom_site_aniso_U_13
_atom_site_aniso_U_12
C1 0.0401(8) 0.0345(8) 0.0300(7) 0.0024(6) 0.0034(6) -0.0019(7)
O2 0.0467(7) 0.0374(7) 0.0729(8) -0.0108(6) 0.0027(6) -0.0030(5)
C2 0.0388(8) 0.0325(8) 0.0297(7) -0.0017(6) 0.0021(6) 0.0007(6)
O3 0.0500(6) 0.0479(7) 0.0266(5) -0.0062(5) -0.0053(5) -0.0125(5)
C3 0.0398(8) 0.0282(7) 0.0339(7) -0.0018(6) -0.0044(6) 0.0005(6)
O4 0.0600(7) 0.0441(7) 0.0307(6) 0.0055(5) -0.0053(5) -0.0144(5)
C4 0.0312(7) 0.0336(8) 0.0255(7) -0.0036(6) -0.0033(5) 0.0031(6)
O5 0.0405(6) 0.0402(7) 0.0741(8) -0.0054(6) -0.0031(6) -0.0005(5)
C5 0.0282(7) 0.0295(7) 0.0243(7) -0.0028(5) -0.0039(5) 0.0060(6)
C6 0.0266(7) 0.0289(7) 0.0232(6) -0.0013(5) -0.0041(5) 0.0065(5)
C7 0.0292(7) 0.0294(7) 0.0246(7) -0.0007(5) -0.0038(5) 0.0042(6)
C8 0.0355(7) 0.0330(8) 0.0271(7) 0.0009(6) -0.0041(6) 0.0026(6)
C9 0.0327(7) 0.0324(8) 0.0230(7) 0.0015(6) -0.0022(5) 0.0046(6)
C10 0.0289(7) 0.0313(7) 0.0233(7) -0.0017(5) -0.0040(5) 0.0068(6)
C11 0.0316(7) 0.0336(8) 0.0224(6) -0.0013(6) -0.0020(5) -0.0001(6)
C12 0.0375(8) 0.0382(8) 0.0274(7) -0.0014(6) -0.0054(6) 0.0041(7)
C13 0.0411(8) 0.0534(10) 0.0265(7) 0.0037(7) -0.0069(6) -0.0009(7)
C14 0.0450(9) 0.0633(11) 0.0213(7) -0.0034(7) -0.0020(6) -0.0084(8)
C15 0.0539(10) 0.0486(10) 0.0323(8) -0.0143(7) 0.0059(7) -0.0004(8)
C16 0.0453(9) 0.0380(8) 0.0299(7) -0.0028(6) -0.0001(6) 0.0061(7)
C17 0.0449(11) 0.0433(11) 0.120(2) 0.0150(12) -0.0073(11) 0.0051(8)
C18 0.0621(14) 0.145(3) 0.0809(17) 0.0286(18) -0.0174(12) 0.0163(16)
C19 0.0641(14) 0.0920(18) 0.0809(16) -0.0248(13) -0.0163(12) 0.0035(12)
C20 0.0519(10) 0.0404(9) 0.0524(10) 0.0051(8) -0.0010(8) 0.0066(8)
O1 0.0390(6) 0.0387(6) 0.0651(8) -0.0008(5) 0.0003(5) -0.0059(5)
N1 0.0349(6) 0.0291(6) 0.0281(6) -0.0016(5) -0.0049(5) 0.0006(5)

loop_
_atom_type_symbol
_atom_type_description
_atom_type_scat_dispersion_real
_atom_type_scat_dispersion_imag
_atom_type_scat_source
C C 0.0181 0.0091 'International Tables Vol C Tables 4.2.6.8 and 6.1.1.4'
H H 0.0000 0.0000 'International Tables Vol C Tables 4.2.6.8 and 6.1.1.4'
N N 0.0311 0.0180 'International Tables Vol C Tables 4.2.6.8 and 6.1.1.4'
O O 0.0492 0.0322 'International Tables Vol C Tables 4.2.6.8 and 6.1.1.4'

loop_
_exptl_crystal_face_index_h
_exptl_crystal_face_index_k
_exptl_crystal_face_index_l
_exptl_crystal_face_perp_dist
3 0 -14 0.0190
-3 0 14 0.0181
-3 -2 12 0.0846
-6 0 -10 0.0116
6 0 10 0.0220
5 3 7 0.1084
0 4 -1 0.1659
0 -4 2 0.1772
-8 0 0 0.0125
8 0 0 0.0241
2 0 14 0.0172
-2 0 -14 0.0304
-1 0 1 0.0114
-1 3 11 0.1030
2 3 -7 0.1428

loop_
_geom_angle_atom_site_label_1
_geom_angle_atom_site_label_2
_geom_angle_atom_site_label_3
_geom_angle
_geom_angle_site_symmetry_1
_geom_angle_site_symmetry_3
_geom_angle_publ_flag
O2 C1 O1 123.82(14) . . ?
O2 C1 C2 123.85(14) . . ?
O1 C1 C2 112.32(13) . . ?
C1 C2 C3 110.42(12) . . ?
C1 C2 H2A 109.6 . . ?
C3 C2 H2A 109.6 . . ?
C1 C2 H2B 109.6 . . ?
C3 C2 H2B 109.6 . . ?
H2A C2 H2B 108.1 . . ?
N1 C3 C2 112.35(12) . . ?
N1 C3 H3A 109.1 . . ?
C2 C3 H3A 109.1 . . ?
N1 C3 H3B 109.1 . . ?
C2 C3 H3B 109.1 . . ?
H3A C3 H3B 107.9 . . ?
O3 C4 N1 118.76(13) . . ?
O3 C4 C5 123.74(13) . . ?
N1 C4 C5 117.49(11) . . ?
C17 O5 C20 108.90(15) . . ?
C10 C5 C6 119.90(13) . . ?
C10 C5 C4 121.65(12) . . ?
C6 C5 C4 118.43(12) . . ?
C7 C6 C6 117.76(14) . 3_556 ?
C7 C6 C5 121.11(13) . . ?
C6 C6 C5 121.12(15) 3_556 . ?
C9 C7 C6 120.42(13) . . ?
C9 C7 C8 118.74(12) . . ?
C6 C7 C8 120.84(12) . . ?
O4 C8 N1 121.33(13) . . ?
O4 C8 C7 122.15(13) . . ?
N1 C8 C7 116.51(12) . . ?
C7 C9 C10 122.62(13) . 3_556 ?
C7 C9 H9 118.7 . . ?
C10 C9 H9 118.7 3_556 . ?
C5 C10 C9 118.17(12) . 3_556 ?
C5 C10 C11 126.15(13) . . ?
C9 C10 C11 115.67(12) 3_556 . ?
C16 C11 C12 119.45(13) . . ?
C16 C11 C10 122.13(13) . . ?
C12 C11 C10 118.31(13) . . ?
C13 C12 C11 120.28(14) . . ?
C13 C12 H12 119.9 . . ?
C11 C12 H12 119.9 . . ?
C14 C13 C12 119.90(15) . . ?
C14 C13 H13 120.1 . . ?
C12 C13 H13 120.1 . . ?
C13 C14 C15 120.21(14) . . ?
C13 C14 H14 119.9 . . ?
C15 C14 H14 119.9 . . ?
C14 C15 C16 120.42(15) . . ?
C14 C15 H15 119.8 . . ?
C16 C15 H15 119.8 . . ?
C11 C16 C15 119.69(14) . . ?
C11 C16 H16 120.2 . . ?
C15 C16 H16 120.2 . . ?
O5 C17 C18 106.76(17) . . ?
O5 C17 H17A 110.4 . . ?
C18 C17 H17A 110.4 . . ?
O5 C17 H17B 110.4 . . ?
C18 C17 H17B 110.4 . . ?
H17A C17 H17B 108.6 . . ?
C19 C18 C17 104.60(19) . . ?
C19 C18 H18A 110.8 . . ?
C17 C18 H18A 110.8 . . ?
C19 C18 H18B 110.8 . . ?
C17 C18 H18B 110.8 . . ?
H18A C18 H18B 108.9 . . ?
C18 C19 C20 104.4(2) . . ?
C18 C19 H19A 110.9 . . ?
C20 C19 H19A 110.9 . . ?
C18 C19 H19B 110.9 . . ?
C20 C19 H19B 110.9 . . ?
H19A C19 H19B 108.9 . . ?
O5 C20 C19 106.53(15) . . ?
O5 C20 H20A 110.4 . . ?
C19 C20 H20A 110.4 . . ?
O5 C20 H20B 110.4 . . ?
C19 C20 H20B 110.4 . . ?
H20A C20 H20B 108.6 . . ?
C1 O1 H1O 109.5 . . ?
C8 N1 C4 125.38(12) . . ?
C8 N1 C3 118.22(12) . . ?
C4 N1 C3 116.36(11) . . ?

loop_
_geom_bond_atom_site_label_1
_geom_bond_atom_site_label_2
_geom_bond_distance
_geom_bond_site_symmetry_2
_geom_bond_publ_flag
C1 O2 1.2042(19) . ?
C1 O1 1.3210(19) . ?
C1 C2 1.503(2) . ?
C2 C3 1.510(2) . ?
C2 H2A 0.9900 . ?
C2 H2B 0.9900 . ?
O3 C4 1.2087(16) . ?
C3 N1 1.4721(18) . ?
C3 H3A 0.9900 . ?
C3 H3B 0.9900 . ?
O4 C8 1.2192(18) . ?
C4 N1 1.4069(18) . ?
C4 C5 1.488(2) . ?
O5 C17 1.433(2) . ?
O5 C20 1.435(2) . ?
C5 C10 1.394(2) . ?
C5 C6 1.4225(18) . ?
C6 C7 1.4121(19) . ?
C6 C6 1.415(3) 3_556 ?
C7 C9 1.3741(18) . ?
C7 C8 1.475(2) . ?
C8 N1 1.3829(18) . ?
C9 C10 1.408(2) 3_556 ?
C9 H9 0.9500 . ?
C10 C11 1.4962(18) . ?
C11 C16 1.385(2) . ?
C11 C12 1.391(2) . ?
C12 C13 1.387(2) . ?
C12 H12 0.9500 . ?
C13 C14 1.370(2) . ?
C13 H13 0.9500 . ?
C14 C15 1.381(2) . ?
C14 H14 0.9500 . ?
C15 C16 1.386(2) . ?
C15 H15 0.9500 . ?
C16 H16 0.9500 . ?
C17 C18 1.481(4) . ?
C17 H17A 0.9900 . ?
C17 H17B 0.9900 . ?
C18 C19 1.471(4) . ?
C18 H18A 0.9900 . ?
C18 H18B 0.9900 . ?
C19 C20 1.485(3) . ?
C19 H19A 0.9900 . ?
C19 H19B 0.9900 . ?
C20 H20A 0.9900 . ?
C20 H20B 0.9900 . ?
O1 H1O 0.8400 . ?

loop_
_geom_torsion_atom_site_label_1
_geom_torsion_atom_site_label_2
_geom_torsion_atom_site_label_3
_geom_torsion_atom_site_label_4
_geom_torsion
_geom_torsion_site_symmetry_1
_geom_torsion_site_symmetry_2
_geom_torsion_site_symmetry_3
_geom_torsion_site_symmetry_4
_geom_torsion_publ_flag
O2 C1 C2 C3 2.0(2) . . . . ?
O1 C1 C2 C3 -179.17(12) . . . . ?
C1 C2 C3 N1 -169.46(12) . . . . ?
O3 C4 C5 C10 1.8(2) . . . . ?
N1 C4 C5 C10 -177.23(12) . . . . ?
O3 C4 C5 C6 -176.44(13) . . . . ?
N1 C4 C5 C6 4.55(18) . . . . ?
C10 C5 C6 C7 -179.99(12) . . . . ?
C4 C5 C6 C7 -1.74(19) . . . . ?
C10 C5 C6 C6 -0.6(2) . . . 3_556 ?
C4 C5 C6 C6 177.65(14) . . . 3_556 ?
C6 C6 C7 C9 0.6(2) 3_556 . . . ?
C5 C6 C7 C9 179.96(12) . . . . ?
C6 C6 C7 C8 -179.47(14) 3_556 . . . ?
C5 C6 C7 C8 -0.1(2) . . . . ?
C9 C7 C8 O4 0.0(2) . . . . ?
C6 C7 C8 O4 -179.97(14) . . . . ?
C9 C7 C8 N1 178.99(12) . . . . ?
C6 C7 C8 N1 -0.99(19) . . . . ?
C6 C7 C9 C10 -0.5(2) . . . 3_556 ?
C8 C7 C9 C10 179.49(12) . . . 3_556 ?
C6 C5 C10 C9 0.53(19) . . . 3_556 ?
C4 C5 C10 C9 -177.65(12) . . . 3_556 ?
C6 C5 C10 C11 179.55(12) . . . . ?
C4 C5 C10 C11 1.4(2) . . . . ?
C5 C10 C11 C16 67.0(2) . . . . ?
C9 C10 C11 C16 -113.98(16) 3_556 . . . ?
C5 C10 C11 C12 -116.82(16) . . . . ?
C9 C10 C11 C12 62.22(17) 3_556 . . . ?
C16 C11 C12 C13 -2.4(2) . . . . ?
C10 C11 C12 C13 -178.73(14) . . . . ?
C11 C12 C13 C14 1.2(2) . . . . ?
C12 C13 C14 C15 0.5(2) . . . . ?
C13 C14 C15 C16 -0.9(3) . . . . ?
C12 C11 C16 C15 2.0(2) . . . . ?
C10 C11 C16 C15 178.19(14) . . . . ?
C14 C15 C16 C11 -0.4(2) . . . . ?
C20 O5 C17 C18 8.9(2) . . . . ?
O5 C17 C18 C19 -24.3(3) . . . . ?
C17 C18 C19 C20 29.9(3) . . . . ?
C17 O5 C20 C19 10.0(2) . . . . ?
C18 C19 C20 O5 -25.0(2) . . . . ?
O4 C8 N1 C4 -176.75(14) . . . . ?
C7 C8 N1 C4 4.3(2) . . . . ?
O4 C8 N1 C3 0.8(2) . . . . ?
C7 C8 N1 C3 -178.21(12) . . . . ?
O3 C4 N1 C8 174.87(13) . . . . ?
C5 C4 N1 C8 -6.1(2) . . . . ?
O3 C4 N1 C3 -2.70(19) . . . . ?
C5 C4 N1 C3 176.35(11) . . . . ?
C2 C3 N1 C8 -95.76(15) . . . . ?
C2 C3 N1 C4 81.99(15) . . . . ?
